data_4031863
loop_
_publ_author_name
'Picado, Alfredo'
'Li, ShengJian'
'Dieter, R. Karl'

_publ_section_title
;
 A Serendipitous Synthesis of Bis-Heterocyclic Spiro 3(2H)-Furanones.
;
_journal_issue 4
_journal_name_full 'The Journal of organic chemistry'
_journal_page_first 1391
_journal_page_last 1400
_journal_paper_doi 10.1021/acs.joc.5b02350
_journal_volume 81
_journal_year 2016
_chemical_formula_sum 'C16 H19 N O4'
_chemical_formula_weight 289.32
_space_group_crystal_system monoclinic
_space_group_IT_number 14
_space_group_name_Hall '-P 2ybc'
_space_group_name_H-M_alt 'P 1 21/c 1'
_symmetry_space_group_name_Hall '-P 2ybc'
_symmetry_space_group_name_H-M 'P 1 21/c 1'
_atom_sites_solution_hydrogens geom
_atom_sites_solution_primary direct
_atom_sites_solution_secondary difmap
_audit_creation_method SHELXL-2014/7
_cell_angle_alpha 90
_cell_angle_beta 103.52(3)
_cell_angle_gamma 90
_cell_formula_units_Z 8
_cell_length_a 10.490(2)
_cell_length_b 14.202(3)
_cell_length_c 20.974(4)
_cell_measurement_reflns_used 7856
_cell_measurement_temperature 293(2)
_cell_measurement_theta_max 26.7298
_cell_measurement_theta_min 2.4585
_cell_volume 3038.1(11)
_computing_cell_refinement 'CrystalClear (Rigaku/MSC, 2006)'
_computing_data_collection 'CrystalClear (Rigaku/MSC, 2006)'
_computing_data_reduction 'CrystalClear (Rigaku/MSC, 2006)'
_computing_molecular_graphics 'DIAMOND (Bradenburg, 1999)'
_computing_publication_material 'SHELXL-2014/7 (Sheldrick, 2014)'
_computing_structure_refinement 'SHELXL-2014/7 (Sheldrick, 2014)'
_computing_structure_solution 'SHELXS-97 (Sheldrick, 1990)'
_diffrn_ambient_temperature 293(2)
_diffrn_detector_area_resol_mean 14.6199
_diffrn_measured_fraction_theta_full 0.999
_diffrn_measured_fraction_theta_max 0.999
_diffrn_measurement_device_type 'Rigaku AFC8S'
_diffrn_measurement_method '\w scans'
_diffrn_radiation_type MoK\a
_diffrn_radiation_wavelength 0.71073
_diffrn_reflns_av_R_equivalents 0.0473
_diffrn_reflns_av_unetI/netI 0.0306
_diffrn_reflns_laue_measured_fraction_full 0.999
_diffrn_reflns_laue_measured_fraction_max 0.999
_diffrn_reflns_limit_h_max 12
_diffrn_reflns_limit_h_min -12
_diffrn_reflns_limit_k_max 17
_diffrn_reflns_limit_k_min -17
_diffrn_reflns_limit_l_max 25
_diffrn_reflns_limit_l_min -25
_diffrn_reflns_number 25942
_diffrn_reflns_point_group_measured_fraction_full 0.999
_diffrn_reflns_point_group_measured_fraction_max 0.999
_diffrn_reflns_theta_full 25.242
_diffrn_reflns_theta_max 25.249
_diffrn_reflns_theta_min 2.458
_diffrn_source 'fine-focus sealed tube'
_exptl_absorpt_coefficient_mu 0.091
_exptl_absorpt_correction_T_max 1.0000
_exptl_absorpt_correction_T_min 0.8986
_exptl_absorpt_correction_type multi-scan
_exptl_absorpt_process_details 'REQAB, CrystalClear'
_exptl_crystal_colour colorless
_exptl_crystal_density_diffrn 1.265
_exptl_crystal_density_meas ?
_exptl_crystal_density_method 'not measured'
_exptl_crystal_description block
_exptl_crystal_F_000 1232
_exptl_crystal_size_max 0.430
_exptl_crystal_size_mid 0.390
_exptl_crystal_size_min 0.190
_refine_diff_density_max 0.170
_refine_diff_density_min -0.235
_refine_diff_density_rms 0.042
_refine_ls_extinction_coef 0.0030(5)
_refine_ls_extinction_expression Fc^*^=kFc[1+0.001xFc^2^\l^3^/sin(2\q)]^-1/4^
_refine_ls_extinction_method 'SHELXL-2014/7 (Sheldrick 2014'
_refine_ls_goodness_of_fit_ref 1.063
_refine_ls_hydrogen_treatment constr
_refine_ls_matrix_type full
_refine_ls_number_parameters 386
_refine_ls_number_reflns 5505
_refine_ls_number_restraints 0
_refine_ls_restrained_S_all 1.063
_refine_ls_R_factor_all 0.0920
_refine_ls_R_factor_gt 0.0648
_refine_ls_shift/su_max 0.000
_refine_ls_shift/su_mean 0.000
_refine_ls_structure_factor_coef Fsqd
_refine_ls_weighting_details 'w=1/[\s^2^(Fo^2^)+(0.0424P)^2^+1.9992P] where P=(Fo^2^+2Fc^2^)/3'
_refine_ls_weighting_scheme calc
_refine_ls_wR_factor_gt 0.1348
_refine_ls_wR_factor_ref 0.1516
_reflns_Friedel_coverage 0.000
_reflns_number_gt 3826
_reflns_number_total 5505
_reflns_threshold_expression 'I > 2\s(I)'
_cod_data_source_file jo5b02350_si_002.cif
_cod_data_source_block cpd12
_cod_depositor_comments
;
The following automatic conversions were performed:

'_exptl_crystal_density_meas' value 'not measured' was changed to '?'
- the value is perceived as not measured.

Automatic conversion script
Id: cif_fix_values 4268 2015-11-12 08:31:59Z antanas 

 Adding full bibliography for 4031862--4031865.cif.
;
_cod_original_cell_volume 3038.2(11)
_cod_database_code 4031863
_shelx_shelxl_version_number 2014/7
_shelx_space_group_comment
;
The symmetry employed for this shelxl refinement is uniquely defined
by the following loop, which should always be used as a source of
symmetry information in preference to the above space-group names.
They are only intended as comments.
;
_shelx_estimated_absorpt_t_min 0.962
_shelx_estimated_absorpt_t_max 0.983

loop_
_space_group_symop_operation_xyz
'x, y, z'
'-x, y+1/2, -z+1/2'
'-x, -y, -z'
'x, -y-1/2, z-1/2'

loop_
_atom_site_label
_atom_site_type_symbol
_atom_site_fract_x
_atom_site_fract_y
_atom_site_fract_z
_atom_site_U_iso_or_equiv
_atom_site_adp_type
_atom_site_occupancy
_atom_site_site_symmetry_order
_atom_site_calc_flag
_atom_site_refinement_flags_posn
_atom_site_refinement_flags_adp
O5 O 0.40429(18) 0.86502(13) 0.18094(9) 0.0559(5) Uani 1 1 d . .
O8 O 0.69934(19) 0.69867(14) 0.12963(10) 0.0651(5) Uani 1 1 d . .
O3 O -0.00850(17) 0.69531(12) 0.37380(11) 0.0617(5) Uani 1 1 d . .
O1 O -0.08335(17) 0.84927(13) 0.44861(8) 0.0545(5) Uani 1 1 d . .
O7 O 0.48981(18) 0.68990(12) 0.14219(10) 0.0603(5) Uani 1 1 d . .
O4 O 0.20292(18) 0.71142(14) 0.36598(10) 0.0605(5) Uani 1 1 d . .
N2 N 0.5708(2) 0.82753(15) 0.12522(11) 0.0541(6) Uani 1 1 d . .
N1 N 0.0851(2) 0.83478(15) 0.38976(11) 0.0526(5) Uani 1 1 d . .
C12 C 0.1026(2) 0.74283(19) 0.37525(12) 0.0488(6) Uani 1 1 d . .
C28 C 0.5959(3) 0.73394(19) 0.13199(13) 0.0502(6) Uani 1 1 d . .
C6 C -0.2574(3) 0.81950(18) 0.36033(13) 0.0497(6) Uani 1 1 d . .
C4 C -0.0379(3) 0.87784(18) 0.39045(12) 0.0487(6) Uani 1 1 d . .
C23 C 0.2792(3) 0.82970(18) 0.16805(13) 0.0483(6) Uani 1 1 d . .
O2 O -0.1468(2) 0.86401(18) 0.27589(10) 0.0774(6) Uani 1 1 d . .
C7 C -0.2104(3) 0.81851(18) 0.42731(13) 0.0499(6) Uani 1 1 d . .
C22 C 0.2295(2) 0.80489(19) 0.10386(13) 0.0512(6) Uani 1 1 d . .
C5 C -0.1521(3) 0.85260(19) 0.33239(13) 0.0523(6) Uani 1 1 d . .
C20 C 0.4442(3) 0.86888(19) 0.11864(13) 0.0526(6) Uani 1 1 d . .
C21 C 0.3319(3) 0.8215(2) 0.06949(14) 0.0599(7) Uani 1 1 d . .
C1 C 0.1943(3) 0.9010(2) 0.40043(17) 0.0673(8) Uani 1 1 d . .
H1A H 0.2187 0.9155 0.3597 0.081 Uiso 1 1 calc R U
H1B H 0.2701 0.8762 0.4316 0.081 Uiso 1 1 calc R U
C25 C 0.0837(3) 0.7836(2) 0.19446(19) 0.0754(9) Uani 1 1 d . .
H25 H 0.0328 0.7763 0.2250 0.091 Uiso 1 1 calc R U
C27 C 0.1030(3) 0.7686(2) 0.08374(16) 0.0672(8) Uani 1 1 d . .
H27 H 0.0687 0.7517 0.0403 0.081 Uiso 1 1 calc R U
C11 C -0.3842(3) 0.7897(2) 0.33205(16) 0.0641(8) Uani 1 1 d . .
H11 H -0.4163 0.7904 0.2868 0.077 Uiso 1 1 calc R U
O6 O 0.3360(2) 0.8042(2) 0.01358(10) 0.1008(9) Uani 1 1 d . .
C8 C -0.2870(3) 0.7890(2) 0.46886(16) 0.0669(8) Uani 1 1 d . .
H8 H -0.2554 0.7891 0.5141 0.080 Uiso 1 1 calc R U
C29 C 0.4831(3) 0.5867(2) 0.14674(17) 0.0659(8) Uani 1 1 d . .
C3 C -0.0056(3) 0.9826(2) 0.39403(16) 0.0672(8) Uani 1 1 d . .
H3A H -0.0572 1.0159 0.4196 0.081 Uiso 1 1 calc R U
H3B H -0.0222 1.0101 0.3505 0.081 Uiso 1 1 calc R U
C9 C -0.4119(3) 0.7596(2) 0.4402(2) 0.0782(10) Uani 1 1 d . .
H9 H -0.4655 0.7391 0.4670 0.094 Uiso 1 1 calc R U
C17 C 0.6733(3) 0.8960(2) 0.11987(17) 0.0664(8) Uani 1 1 d . .
H17A H 0.6925 0.8941 0.0768 0.080 Uiso 1 1 calc R U
H17B H 0.7534 0.8852 0.1531 0.080 Uiso 1 1 calc R U
C26 C 0.0306(3) 0.7585(2) 0.13014(19) 0.0758(9) Uani 1 1 d . .
H26 H -0.0543 0.7347 0.1182 0.091 Uiso 1 1 calc R U
C10 C -0.4612(3) 0.7591(2) 0.3729(2) 0.0749(9) Uani 1 1 d . .
H10 H -0.5461 0.7382 0.3553 0.090 Uiso 1 1 calc R U
C13 C -0.0164(3) 0.5926(2) 0.36499(17) 0.0660(8) Uani 1 1 d . .
C24 C 0.2081(3) 0.8187(2) 0.21523(16) 0.0678(8) Uani 1 1 d . .
H24 H 0.2429 0.8343 0.2589 0.081 Uiso 1 1 calc R U
C14 C 0.0779(4) 0.5460(2) 0.4222(2) 0.0891(11) Uani 1 1 d . .
H14A H 0.1660 0.5647 0.4224 0.134 Uiso 1 1 calc R U
H14B H 0.0704 0.4788 0.4177 0.134 Uiso 1 1 calc R U
H14C H 0.0571 0.5650 0.4625 0.134 Uiso 1 1 calc R U
C19 C 0.4659(3) 0.9709(2) 0.1010(2) 0.0874(11) Uani 1 1 d . .
H19A H 0.4466 0.9793 0.0538 0.105 Uiso 1 1 calc R U
H19B H 0.4113 1.0132 0.1193 0.105 Uiso 1 1 calc R U
C18 C 0.6091(4) 0.9878(2) 0.1311(2) 0.0962(13) Uani 1 1 d . .
H18A H 0.6236 1.0015 0.1776 0.115 Uiso 1 1 calc R U
H18B H 0.6425 1.0396 0.1096 0.115 Uiso 1 1 calc R U
C2 C 0.1402(3) 0.9865(2) 0.42742(19) 0.0796(10) Uani 1 1 d . .
H2A H 0.1801 1.0438 0.4160 0.096 Uiso 1 1 calc R U
H2B H 0.1540 0.9828 0.4747 0.096 Uiso 1 1 calc R U
C32 C 0.4903(4) 0.5442(3) 0.0821(2) 0.1034(13) Uani 1 1 d . .
H32A H 0.4224 0.5705 0.0479 0.155 Uiso 1 1 calc R U
H32B H 0.4788 0.4773 0.0836 0.155 Uiso 1 1 calc R U
H32C H 0.5743 0.5578 0.0734 0.155 Uiso 1 1 calc R U
C16 C 0.0089(4) 0.5664(3) 0.2996(2) 0.1008(13) Uani 1 1 d . .
H16A H -0.0486 0.6017 0.2656 0.151 Uiso 1 1 calc R U
H16B H -0.0068 0.5003 0.2919 0.151 Uiso 1 1 calc R U
H16C H 0.0984 0.5805 0.2994 0.151 Uiso 1 1 calc R U
C31 C 0.3493(4) 0.5743(3) 0.1617(3) 0.1266(19) Uani 1 1 d . .
H31A H 0.3443 0.6120 0.1990 0.190 Uiso 1 1 calc R U
H31B H 0.3367 0.5092 0.1711 0.190 Uiso 1 1 calc R U
H31C H 0.2825 0.5937 0.1244 0.190 Uiso 1 1 calc R U
C30 C 0.5890(4) 0.5506(3) 0.20186(19) 0.0930(11) Uani 1 1 d . .
H30A H 0.6729 0.5617 0.1923 0.140 Uiso 1 1 calc R U
H30B H 0.5773 0.4842 0.2071 0.140 Uiso 1 1 calc R U
H30C H 0.5849 0.5826 0.2416 0.140 Uiso 1 1 calc R U
C15 C -0.1564(4) 0.5728(2) 0.3686(3) 0.1079(15) Uani 1 1 d . .
H15A H -0.1702 0.5956 0.4096 0.162 Uiso 1 1 calc R U
H15B H -0.1723 0.5062 0.3655 0.162 Uiso 1 1 calc R U
H15C H -0.2156 0.6041 0.3331 0.162 Uiso 1 1 calc R U

loop_
_atom_site_aniso_label
_atom_site_aniso_U_11
_atom_site_aniso_U_22
_atom_site_aniso_U_33
_atom_site_aniso_U_23
_atom_site_aniso_U_13
_atom_site_aniso_U_12
O5 0.0531(11) 0.0582(11) 0.0604(11) -0.0116(9) 0.0213(9) -0.0090(9)
O8 0.0470(11) 0.0658(13) 0.0860(14) -0.0020(10) 0.0224(10) 0.0070(9)
O3 0.0432(10) 0.0426(10) 0.1017(15) -0.0085(10) 0.0215(10) -0.0024(8)
O1 0.0518(11) 0.0631(12) 0.0511(10) -0.0022(9) 0.0167(8) -0.0059(9)
O7 0.0463(11) 0.0444(10) 0.0941(14) 0.0030(10) 0.0243(10) -0.0009(8)
O4 0.0480(11) 0.0647(12) 0.0734(13) -0.0077(10) 0.0237(9) 0.0013(9)
N2 0.0404(12) 0.0483(13) 0.0767(15) 0.0043(11) 0.0203(11) -0.0010(9)
N1 0.0389(12) 0.0484(12) 0.0722(15) -0.0061(11) 0.0162(10) -0.0066(9)
C12 0.0407(14) 0.0517(15) 0.0550(15) -0.0038(12) 0.0130(11) -0.0042(12)
C28 0.0414(15) 0.0542(16) 0.0557(15) -0.0022(12) 0.0126(11) 0.0007(12)
C6 0.0436(14) 0.0476(14) 0.0602(16) 0.0001(12) 0.0169(12) 0.0024(11)
C4 0.0482(15) 0.0484(14) 0.0533(14) 0.0025(11) 0.0192(12) -0.0010(11)
C23 0.0480(15) 0.0434(13) 0.0583(15) -0.0021(11) 0.0223(12) -0.0010(11)
O2 0.0734(15) 0.1069(18) 0.0553(12) 0.0077(12) 0.0221(10) 0.0022(13)
C7 0.0495(15) 0.0466(14) 0.0582(15) -0.0002(12) 0.0219(12) 0.0003(11)
C22 0.0419(14) 0.0561(15) 0.0570(15) -0.0014(12) 0.0147(12) 0.0063(12)
C5 0.0526(16) 0.0527(15) 0.0543(15) 0.0053(12) 0.0183(12) 0.0067(12)
C20 0.0482(15) 0.0510(15) 0.0648(16) 0.0063(13) 0.0258(13) 0.0056(12)
C21 0.0501(16) 0.079(2) 0.0531(16) 0.0041(14) 0.0170(13) 0.0131(14)
C1 0.0533(17) 0.0625(18) 0.091(2) -0.0190(16) 0.0279(16) -0.0173(14)
C25 0.066(2) 0.077(2) 0.097(3) 0.0084(19) 0.0481(19) -0.0014(17)
C27 0.0470(16) 0.075(2) 0.077(2) -0.0080(16) 0.0091(14) 0.0023(14)
C11 0.0468(16) 0.0668(19) 0.0761(19) -0.0028(15) 0.0094(14) 0.0051(14)
O6 0.0689(15) 0.183(3) 0.0538(13) -0.0068(15) 0.0220(11) 0.0127(16)
C8 0.070(2) 0.070(2) 0.0693(19) 0.0039(15) 0.0338(16) -0.0039(16)
C29 0.0580(18) 0.0444(15) 0.097(2) 0.0007(15) 0.0212(16) 0.0000(13)
C3 0.073(2) 0.0478(16) 0.087(2) -0.0060(15) 0.0324(17) -0.0040(14)
C9 0.068(2) 0.070(2) 0.109(3) 0.007(2) 0.046(2) -0.0073(17)
C17 0.0531(17) 0.0609(18) 0.091(2) 0.0020(16) 0.0285(16) -0.0091(14)
C26 0.0491(18) 0.072(2) 0.112(3) -0.0007(19) 0.0291(18) -0.0083(15)
C10 0.0439(17) 0.070(2) 0.113(3) 0.0003(19) 0.0233(18) -0.0029(14)
C13 0.0606(18) 0.0417(15) 0.100(2) -0.0109(15) 0.0280(17) -0.0042(13)
C24 0.075(2) 0.073(2) 0.0660(18) -0.0051(15) 0.0370(16) -0.0015(16)
C14 0.087(3) 0.065(2) 0.124(3) 0.018(2) 0.041(2) 0.0088(19)
C19 0.074(2) 0.0555(19) 0.148(3) 0.027(2) 0.056(2) 0.0067(16)
C18 0.083(3) 0.059(2) 0.164(4) -0.002(2) 0.065(3) -0.0134(18)
C2 0.074(2) 0.065(2) 0.108(3) -0.0279(19) 0.038(2) -0.0197(17)
C32 0.111(3) 0.078(3) 0.111(3) -0.031(2) 0.006(2) -0.002(2)
C16 0.122(3) 0.078(2) 0.106(3) -0.031(2) 0.033(3) -0.023(2)
C31 0.086(3) 0.054(2) 0.258(6) 0.019(3) 0.077(3) -0.0111(19)
C30 0.099(3) 0.075(2) 0.101(3) 0.024(2) 0.016(2) 0.009(2)
C15 0.070(2) 0.057(2) 0.204(5) -0.024(2) 0.046(3) -0.0208(18)

loop_
_atom_type_symbol
_atom_type_description
_atom_type_scat_dispersion_real
_atom_type_scat_dispersion_imag
_atom_type_scat_source
C C 0.0033 0.0016 'International Tables Vol C Tables 4.2.6.8 and 6.1.1.4'
H H 0.0000 0.0000 'International Tables Vol C Tables 4.2.6.8 and 6.1.1.4'
N N 0.0061 0.0033 'International Tables Vol C Tables 4.2.6.8 and 6.1.1.4'
O O 0.0106 0.0060 'International Tables Vol C Tables 4.2.6.8 and 6.1.1.4'

loop_
_geom_angle_atom_site_label_1
_geom_angle_atom_site_label_2
_geom_angle_atom_site_label_3
_geom_angle
C23 O5 C20 107.3(2)
C12 O3 C13 121.7(2)
C7 O1 C4 107.26(19)
C28 O7 C29 122.0(2)
C28 N2 C20 124.5(2)
C28 N2 C17 121.8(2)
C20 N2 C17 113.6(2)
C12 N1 C4 125.5(2)
C12 N1 C1 120.7(2)
C4 N1 C1 113.6(2)
O4 C12 O3 126.8(2)
O4 C12 N1 124.1(2)
O3 C12 N1 109.0(2)
O8 C28 O7 127.1(3)
O8 C28 N2 123.8(3)
O7 C28 N2 109.1(2)
C7 C6 C11 120.7(3)
C7 C6 C5 107.0(2)
C11 C6 C5 132.3(3)
N1 C4 O1 111.1(2)
N1 C4 C3 103.1(2)
O1 C4 C3 109.9(2)
N1 C4 C5 115.4(2)
O1 C4 C5 104.5(2)
C3 C4 C5 112.9(2)
C22 C23 O5 114.5(2)
C22 C23 C24 122.0(3)
O5 C23 C24 123.6(3)
O1 C7 C6 114.6(2)
O1 C7 C8 123.6(3)
C6 C7 C8 121.7(3)
C23 C22 C27 120.6(3)
C23 C22 C21 106.9(2)
C27 C22 C21 132.5(3)
O2 C5 C6 131.0(3)
O2 C5 C4 122.6(3)
C6 C5 C4 106.4(2)
N2 C20 O5 110.6(2)
N2 C20 C19 103.0(2)
O5 C20 C19 110.0(2)
N2 C20 C21 115.9(2)
O5 C20 C21 104.5(2)
C19 C20 C21 112.9(3)
O6 C21 C22 130.5(3)
O6 C21 C20 123.2(3)
C22 C21 C20 106.3(2)
N1 C1 C2 103.1(2)
C24 C25 C26 122.8(3)
C26 C27 C22 117.9(3)
C10 C11 C6 118.2(3)
C9 C8 C7 116.9(3)
O7 C29 C30 110.7(3)
O7 C29 C32 109.2(3)
C30 C29 C32 112.0(3)
O7 C29 C31 100.9(2)
C30 C29 C31 110.9(3)
C32 C29 C31 112.6(3)
C4 C3 C2 104.2(2)
C8 C9 C10 122.6(3)
N2 C17 C18 101.4(2)
C27 C26 C25 120.1(3)
C11 C10 C9 119.9(3)
O3 C13 C16 110.1(3)
O3 C13 C15 101.8(2)
C16 C13 C15 112.4(3)
O3 C13 C14 109.0(3)
C16 C13 C14 113.1(3)
C15 C13 C14 109.9(3)
C25 C24 C23 116.6(3)
C18 C19 C20 103.9(3)
C19 C18 C17 103.5(3)
C1 C2 C3 102.9(3)

loop_
_geom_bond_atom_site_label_1
_geom_bond_atom_site_label_2
_geom_bond_distance
O5 C23 1.372(3)
O5 C20 1.463(3)
O8 C28 1.207(3)
O3 C12 1.341(3)
O3 C13 1.471(3)
O1 C7 1.375(3)
O1 C4 1.467(3)
O7 C28 1.337(3)
O7 C29 1.471(3)
O4 C12 1.200(3)
N2 C28 1.356(3)
N2 C20 1.429(3)
N2 C17 1.473(3)
N1 C12 1.363(3)
N1 C4 1.431(3)
N1 C1 1.458(3)
C6 C7 1.376(4)
C6 C11 1.391(4)
C6 C5 1.444(4)
C4 C3 1.524(4)
C4 C5 1.538(4)
C23 C22 1.371(4)
C23 C24 1.380(4)
O2 C5 1.210(3)
C7 C8 1.380(4)
C22 C27 1.394(4)
C22 C21 1.446(4)
C20 C19 1.525(4)
C20 C21 1.528(4)
C21 O6 1.209(3)
C1 C2 1.506(4)
C25 C24 1.369(5)
C25 C26 1.380(5)
C27 C26 1.375(4)
C11 C10 1.377(4)
C8 C9 1.374(5)
C29 C30 1.495(5)
C29 C32 1.503(5)
C29 C31 1.518(5)
C3 C2 1.527(5)
C9 C10 1.385(5)
C17 C18 1.512(5)
C13 C16 1.504(5)
C13 C15 1.515(4)
C13 C14 1.516(5)
C19 C18 1.507(5)
